data_7024259
loop_
_publ_author_name
'Ali, Shoaib'
'Muryn, Christopher A.'
'Tuna, Floriana'
'Winpenny, Richard E. P.'

_publ_section_title
;
 Synthesis and structural and magnetic characterisation of copper(II)
 complexes of mixed phosphonate-antimonate ligands.
;
_journal_issue 1
_journal_name_full 'Dalton transactions (Cambridge, England : 2003)'
_journal_page_first 124
_journal_page_last 131
_journal_paper_doi 10.1039/b913467k
_journal_volume 39
_journal_year 2010
_chemical_formula_sum 'C45 H67 Cl2 Cu3 N3 O19 P4 Sb2'
_chemical_formula_weight 1582.92
_chemical_name_systematic
;
?
;
_space_group_IT_number 2
_symmetry_cell_setting triclinic
_symmetry_space_group_name_Hall '-P 1'
_symmetry_space_group_name_H-M 'P -1'
_atom_sites_solution_hydrogens geom
_atom_sites_solution_primary direct
_atom_sites_solution_secondary difmap
_audit_creation_method SHELXL-97
_cell_angle_alpha 91.158(2)
_cell_angle_beta 102.161(2)
_cell_angle_gamma 104.612(2)
_cell_formula_units_Z 2
_cell_length_a 11.6323(2)
_cell_length_b 13.2236(4)
_cell_length_c 21.2764(6)
_cell_measurement_reflns_used 14721
_cell_measurement_temperature 100(2)
_cell_measurement_theta_max 28.5839
_cell_measurement_theta_min 2.6160
_cell_volume 3086.51(14)
_computing_cell_refinement
;
CrysAlis RED, Oxford Diffraction Ltd.,
Version 1.171.32.4 (release 27-04-2006 CrysAlis171 .NET)
(compiled Apr 27 2007,17:53:11)
;
_computing_data_collection
;
CrysAlis CCD, Oxford Diffraction Ltd.,
Version 1.171.32.4 (release 27-04-2006 CrysAlis171 .NET)
(compiled Apr 27 2007,17:53:11)
;
_computing_data_reduction
;
CrysAlis RED, Oxford Diffraction Ltd.,
Version 1.171.32.4 (release 27-04-2006 CrysAlis171 .NET)
(compiled Apr 27 2007,17:53:11)
;
_computing_molecular_graphics 'SHELXL-97 (Sheldrick, 1997)'
_computing_publication_material 'SHELXL-97 (Sheldrick, 1997)'
_computing_structure_refinement 'SHELXL-97 (Sheldrick, 1997)'
_computing_structure_solution 'SHELXS-97 (Sheldrick, 1990)'
_diffrn_ambient_temperature 100(2)
_diffrn_detector_area_resol_mean 8.3367
_diffrn_measured_fraction_theta_full 0.993
_diffrn_measured_fraction_theta_max 0.993
_diffrn_measurement_device_type 'Oxford Diffraction XCalibur 2'
_diffrn_measurement_method 'phi and omega'
_diffrn_radiation_monochromator graphite
_diffrn_radiation_source 'fine-focus sealed tube'
_diffrn_radiation_type MoK\a
_diffrn_radiation_wavelength 0.71073
_diffrn_reflns_av_R_equivalents 0.0270
_diffrn_reflns_av_sigmaI/netI 0.0479
_diffrn_reflns_limit_h_max 14
_diffrn_reflns_limit_h_min -14
_diffrn_reflns_limit_k_max 15
_diffrn_reflns_limit_k_min -16
_diffrn_reflns_limit_l_max 16
_diffrn_reflns_limit_l_min -26
_diffrn_reflns_number 26149
_diffrn_reflns_theta_full 26.37
_diffrn_reflns_theta_max 26.37
_diffrn_reflns_theta_min 4.10
_exptl_absorpt_coefficient_mu 2.139
_exptl_absorpt_correction_T_max 0.6743
_exptl_absorpt_correction_T_min 0.5662
_exptl_absorpt_correction_type multi-scan
_exptl_absorpt_process_details
;
CrysAlis RED, Oxford Diffraction Ltd.,
Version 1.171.32.4 (release 27-04-2006 CrysAlis171 .NET)
(compiled Apr 27 2007,17:53:11)
Empirical absorption correction using spherical harmonics,
implemented in SCALE3 ABSPACK scaling algorithm.
;
_exptl_crystal_colour green
_exptl_crystal_density_diffrn 1.703
_exptl_crystal_density_method 'not measured'
_exptl_crystal_description block
_exptl_crystal_F_000 1586
_exptl_crystal_size_max 0.30
_exptl_crystal_size_mid 0.20
_exptl_crystal_size_min 0.20
_refine_diff_density_max 0.865
_refine_diff_density_min -0.503
_refine_diff_density_rms 0.103
_refine_ls_extinction_method none
_refine_ls_goodness_of_fit_ref 0.993
_refine_ls_hydrogen_treatment constr
_refine_ls_matrix_type full
_refine_ls_number_parameters 719
_refine_ls_number_reflns 12539
_refine_ls_number_restraints 0
_refine_ls_restrained_S_all 0.993
_refine_ls_R_factor_all 0.0444
_refine_ls_R_factor_gt 0.0285
_refine_ls_shift/su_max 0.010
_refine_ls_shift/su_mean 0.000
_refine_ls_structure_factor_coef Fsqd
_refine_ls_weighting_details 'calc w=1/[\s^2^(Fo^2^)+(0.0397P)^2^+0.0000P] where P=(Fo^2^+2Fc^2^)/3'
_refine_ls_weighting_scheme calc
_refine_ls_wR_factor_gt 0.0666
_refine_ls_wR_factor_ref 0.0720
_reflns_number_gt 9374
_reflns_number_total 12539
_reflns_threshold_expression >2sigma(I)
_cod_data_source_file b913467k.txt
_cod_data_source_block tri1054
_cod_database_code 7024259

loop_
_symmetry_equiv_pos_as_xyz
'x, y, z'
'-x, -y, -z'

loop_
_atom_site_label
_atom_site_type_symbol
_atom_site_fract_x
_atom_site_fract_y
_atom_site_fract_z
_atom_site_U_iso_or_equiv
_atom_site_adp_type
_atom_site_occupancy
_atom_site_symmetry_multiplicity
_atom_site_calc_flag
_atom_site_refinement_flags
Sb1 Sb 0.213909(17) 0.414358(16) 0.227307(10) 0.01131(6) Uani 1 1 d .
Sb2 Sb 0.113538(18) 0.179530(16) 0.186402(10) 0.01165(6) Uani 1 1 d .
Cu1 Cu 0.24716(3) 0.06429(3) 0.334395(18) 0.01357(9) Uani 1 1 d .
Cu2 Cu 0.41946(3) 0.29139(3) 0.175784(19) 0.01401(9) Uani 1 1 d .
Cu3 Cu 0.40204(3) 0.38445(3) 0.387008(18) 0.01393(9) Uani 1 1 d .
P1 P 0.20108(7) 0.33329(6) 0.08419(4) 0.01346(18) Uani 1 1 d .
P2 P 0.31646(7) 0.05202(6) 0.20236(4) 0.01339(18) Uani 1 1 d .
P3 P 0.50488(7) 0.49074(6) 0.27649(4) 0.01305(18) Uani 1 1 d .
P4 P 0.18127(7) 0.22280(7) 0.42213(4) 0.01357(18) Uani 1 1 d .
N1 N 0.3316(2) -0.0276(2) 0.39234(12) 0.0152(6) Uani 1 1 d .
N2 N 0.5649(2) 0.2869(2) 0.14268(13) 0.0157(6) Uani 1 1 d .
N3 N 0.5510(2) 0.3893(2) 0.45763(13) 0.0146(6) Uani 1 1 d .
C1 C 0.1373(3) 0.5423(2) 0.23186(15) 0.0142(7) Uani 1 1 d .
C2 C 0.0156(3) 0.5315(3) 0.20293(15) 0.0148(7) Uani 1 1 d .
H2 H -0.0329 0.4659 0.1818 0.018 Uiso 1 1 calc R
C3 C -0.0359(3) 0.6142(3) 0.20429(16) 0.0180(7) Uani 1 1 d .
H3 H -0.1192 0.6063 0.1845 0.022 Uiso 1 1 calc R
C4 C 0.0359(3) 0.7090(3) 0.23507(16) 0.0189(7) Uani 1 1 d .
C5 C 0.1562(3) 0.7217(3) 0.26450(17) 0.0208(8) Uani 1 1 d .
H5 H 0.2042 0.7872 0.2859 0.025 Uiso 1 1 calc R
C6 C 0.2063(3) 0.6378(3) 0.26249(16) 0.0182(7) Uani 1 1 d .
H6 H 0.2896 0.6460 0.2825 0.022 Uiso 1 1 calc R
C7 C -0.0574(3) 0.0720(2) 0.15042(16) 0.0149(7) Uani 1 1 d .
C8 C -0.0941(3) 0.0399(3) 0.08550(17) 0.0230(8) Uani 1 1 d .
H8 H -0.0441 0.0694 0.0570 0.028 Uiso 1 1 calc R
C9 C -0.2030(3) -0.0347(3) 0.06152(17) 0.0237(8) Uani 1 1 d .
H9 H -0.2279 -0.0572 0.0169 0.028 Uiso 1 1 calc R
C10 C -0.2744(3) -0.0757(2) 0.10351(17) 0.0191(8) Uani 1 1 d .
C11 C -0.2406(3) -0.0451(3) 0.16878(18) 0.0230(8) Uani 1 1 d .
H11 H -0.2909 -0.0749 0.1971 0.028 Uiso 1 1 calc R
C12 C -0.1318(3) 0.0298(3) 0.19178(17) 0.0189(7) Uani 1 1 d .
H12 H -0.1076 0.0527 0.2363 0.023 Uiso 1 1 calc R
C13 C 0.1407(3) 0.3613(2) 0.00296(15) 0.0143(7) Uani 1 1 d .
C14 C 0.2168(3) 0.4684(3) -0.01034(17) 0.0241(8) Uani 1 1 d .
H14A H 0.1860 0.4838 -0.0547 0.036 Uiso 1 1 calc R
H14B H 0.3022 0.4671 -0.0047 0.036 Uiso 1 1 calc R
H14C H 0.2108 0.5229 0.0198 0.036 Uiso 1 1 calc R
C15 C 0.1484(3) 0.2750(3) -0.04404(17) 0.0264(8) Uani 1 1 d .
H15A H 0.1006 0.2070 -0.0346 0.040 Uiso 1 1 calc R
H15B H 0.2337 0.2737 -0.0392 0.040 Uiso 1 1 calc R
H15C H 0.1159 0.2893 -0.0883 0.040 Uiso 1 1 calc R
C16 C 0.0076(3) 0.3633(3) -0.00368(16) 0.0192(7) Uani 1 1 d .
H16A H -0.0234 0.3846 -0.0464 0.029 Uiso 1 1 calc R
H16B H 0.0024 0.4133 0.0295 0.029 Uiso 1 1 calc R
H16C H -0.0414 0.2932 0.0016 0.029 Uiso 1 1 calc R
C17 C 0.3437(3) -0.0455(3) 0.14996(16) 0.0170(7) Uani 1 1 d .
C18 C 0.4219(3) -0.1088(3) 0.19125(17) 0.0231(8) Uani 1 1 d .
H18A H 0.4408 -0.1590 0.1631 0.035 Uiso 1 1 calc R
H18B H 0.3767 -0.1468 0.2214 0.035 Uiso 1 1 calc R
H18C H 0.4978 -0.0609 0.2155 0.035 Uiso 1 1 calc R
C19 C 0.4102(3) 0.0102(3) 0.10043(16) 0.0221(8) Uani 1 1 d .
H19A H 0.4151 -0.0419 0.0684 0.033 Uiso 1 1 calc R
H19B H 0.4926 0.0500 0.1223 0.033 Uiso 1 1 calc R
H19C H 0.3654 0.0581 0.0789 0.033 Uiso 1 1 calc R
C20 C 0.2220(3) -0.1209(3) 0.11552(17) 0.0231(8) Uani 1 1 d .
H20A H 0.1733 -0.0822 0.0873 0.035 Uiso 1 1 calc R
H20B H 0.1775 -0.1526 0.1476 0.035 Uiso 1 1 calc R
H20C H 0.2376 -0.1761 0.0897 0.035 Uiso 1 1 calc R
C21 C 0.6141(3) 0.6091(2) 0.26372(15) 0.0147(7) Uani 1 1 d .
C22 C 0.5801(3) 0.7057(3) 0.28672(19) 0.0253(8) Uani 1 1 d .
H22A H 0.5713 0.7000 0.3314 0.038 Uiso 1 1 calc R
H22B H 0.5028 0.7103 0.2592 0.038 Uiso 1 1 calc R
H22C H 0.6442 0.7688 0.2842 0.038 Uiso 1 1 calc R
C23 C 0.7404(3) 0.6065(3) 0.30339(16) 0.0209(8) Uani 1 1 d .
H23A H 0.8011 0.6704 0.2983 0.031 Uiso 1 1 calc R
H23B H 0.7626 0.5452 0.2880 0.031 Uiso 1 1 calc R
H23C H 0.7378 0.6021 0.3490 0.031 Uiso 1 1 calc R
C24 C 0.6163(3) 0.6109(3) 0.19212(17) 0.0275(9) Uani 1 1 d .
H24A H 0.5359 0.6126 0.1670 0.041 Uiso 1 1 calc R
H24B H 0.6369 0.5480 0.1780 0.041 Uiso 1 1 calc R
H24C H 0.6776 0.6734 0.1855 0.041 Uiso 1 1 calc R
C25 C 0.1141(3) 0.2138(3) 0.49254(15) 0.0159(7) Uani 1 1 d .
C26 C -0.0121(3) 0.1362(3) 0.47621(17) 0.0247(8) Uani 1 1 d .
H26A H -0.0434 0.1245 0.5155 0.037 Uiso 1 1 calc R
H26B H -0.0061 0.0696 0.4579 0.037 Uiso 1 1 calc R
H26C H -0.0676 0.1648 0.4447 0.037 Uiso 1 1 calc R
C27 C 0.1045(3) 0.3226(3) 0.51366(17) 0.0232(8) Uani 1 1 d .
H27A H 0.0521 0.3478 0.4786 0.035 Uiso 1 1 calc R
H27B H 0.1859 0.3715 0.5240 0.035 Uiso 1 1 calc R
H27C H 0.0694 0.3178 0.5519 0.035 Uiso 1 1 calc R
C28 C 0.1987(3) 0.1749(3) 0.54797(16) 0.0225(8) Uani 1 1 d .
H28A H 0.2795 0.2246 0.5581 0.034 Uiso 1 1 calc R
H28B H 0.2057 0.1058 0.5345 0.034 Uiso 1 1 calc R
H28C H 0.1640 0.1697 0.5863 0.034 Uiso 1 1 calc R
C29 C 0.4249(3) -0.0575(3) 0.37789(16) 0.0188(7) Uani 1 1 d .
H29 H 0.4473 -0.0394 0.3383 0.023 Uiso 1 1 calc R
C30 C 0.4901(3) -0.1139(3) 0.41842(17) 0.0253(8) Uani 1 1 d .
H30 H 0.5560 -0.1339 0.4065 0.030 Uiso 1 1 calc R
C31 C 0.4595(3) -0.1409(3) 0.47573(17) 0.0259(9) Uani 1 1 d .
H31 H 0.5048 -0.1781 0.5046 0.031 Uiso 1 1 calc R
C32 C 0.3609(3) -0.1125(3) 0.49053(17) 0.0250(8) Uani 1 1 d .
H32 H 0.3356 -0.1317 0.5293 0.030 Uiso 1 1 calc R
C33 C 0.2995(3) -0.0553(3) 0.44771(16) 0.0204(8) Uani 1 1 d .
H33 H 0.2324 -0.0352 0.4581 0.024 Uiso 1 1 calc R
C34 C 0.5692(3) 0.2877(3) 0.08072(17) 0.0217(8) Uani 1 1 d .
H34 H 0.5004 0.2959 0.0501 0.026 Uiso 1 1 calc R
C35 C 0.6700(3) 0.2772(3) 0.05932(18) 0.0266(8) Uani 1 1 d .
H35 H 0.6704 0.2769 0.0147 0.032 Uiso 1 1 calc R
C36 C 0.7704(3) 0.2672(3) 0.10436(19) 0.0266(9) Uani 1 1 d .
H36 H 0.8411 0.2602 0.0910 0.032 Uiso 1 1 calc R
C37 C 0.7671(3) 0.2673(3) 0.16826(18) 0.0227(8) Uani 1 1 d .
H37 H 0.8354 0.2608 0.1999 0.027 Uiso 1 1 calc R
C38 C 0.6629(3) 0.2770(3) 0.18555(17) 0.0201(7) Uani 1 1 d .
H38 H 0.6603 0.2767 0.2299 0.024 Uiso 1 1 calc R
C39 C 0.6574(3) 0.3882(2) 0.44259(17) 0.0179(7) Uani 1 1 d .
H39 H 0.6613 0.3856 0.3984 0.021 Uiso 1 1 calc R
C40 C 0.7608(3) 0.3907(3) 0.48871(18) 0.0250(8) Uani 1 1 d .
H40 H 0.8340 0.3878 0.4765 0.030 Uiso 1 1 calc R
C41 C 0.7566(3) 0.3973(3) 0.55226(18) 0.0255(8) Uani 1 1 d .
H41 H 0.8275 0.4003 0.5848 0.031 Uiso 1 1 calc R
C42 C 0.6483(3) 0.3996(3) 0.56887(17) 0.0218(8) Uani 1 1 d .
H42 H 0.6434 0.4048 0.6128 0.026 Uiso 1 1 calc R
C43 C 0.5481(3) 0.3942(3) 0.52005(16) 0.0191(7) Uani 1 1 d .
H43 H 0.4732 0.3939 0.5312 0.023 Uiso 1 1 calc R
C44 C 0.6824(4) 0.0983(3) 0.3205(2) 0.0431(11) Uani 1 1 d .
H44A H 0.7575 0.1210 0.3047 0.065 Uiso 1 1 calc R
H44B H 0.6122 0.0799 0.2838 0.065 Uiso 1 1 calc R
H44C H 0.6852 0.0370 0.3454 0.065 Uiso 1 1 calc R
C45 C 0.9168(4) 0.4117(4) 0.3406(2) 0.0501(12) Uani 1 1 d .
H45A H 0.9094 0.4640 0.3718 0.075 Uiso 1 1 calc R
H45B H 0.8581 0.4100 0.2999 0.075 Uiso 1 1 calc R
H45C H 0.9996 0.4302 0.3331 0.075 Uiso 1 1 calc R
Cl1 Cl -0.40897(7) -0.17351(7) 0.07353(5) 0.0309(2) Uani 1 1 d .
Cl2 Cl -0.02699(8) 0.81588(7) 0.23472(5) 0.0315(2) Uani 1 1 d .
O1 O 0.13343(18) 0.13095(16) 0.27573(10) 0.0132(5) Uani 1 1 d .
O2 O 0.20208(18) 0.08043(16) 0.16129(10) 0.0130(5) Uani 1 1 d .
O3 O 0.11063(18) 0.23086(16) 0.09647(10) 0.0147(5) Uani 1 1 d .
O5 O 0.25365(18) 0.39899(16) 0.32269(10) 0.0128(5) Uani 1 1 d .
O6 O 0.27594(17) 0.28854(16) 0.21261(10) 0.0126(5) Uani 1 1 d .
O7 O 0.32898(18) 0.32128(17) 0.09054(10) 0.0163(5) Uani 1 1 d .
O8 O 0.19510(18) 0.42433(16) 0.13007(10) 0.0145(5) Uani 1 1 d .
O9 O 0.38063(17) 0.50641(16) 0.23743(10) 0.0126(5) Uani 1 1 d .
O10 O 0.50574(18) 0.49076(17) 0.34794(10) 0.0163(5) Uani 1 1 d .
O11 O 0.53111(18) 0.39518(17) 0.24984(10) 0.0167(5) Uani 1 1 d .
O12 O 0.30160(18) 0.30800(17) 0.44022(10) 0.0175(5) Uani 1 1 d .
O13 O 0.09281(18) 0.25223(16) 0.36562(10) 0.0148(5) Uani 1 1 d .
O14 O 0.19900(19) 0.11440(16) 0.40728(10) 0.0172(5) Uani 1 1 d .
O15 O 0.28703(18) 0.00135(16) 0.26260(10) 0.0154(5) Uani 1 1 d .
O16 O 0.42374(18) 0.14787(16) 0.21655(10) 0.0149(5) Uani 1 1 d .
O17 O 0.8933(2) 0.3137(2) 0.36485(14) 0.0401(7) Uani 1 1 d .
H17 H 0.8875 0.2676 0.3358 0.060 Uiso 1 1 calc R
O18 O 0.6716(2) 0.1808(2) 0.36048(13) 0.0368(7) Uani 1 1 d .
H18 H 0.7319 0.2327 0.3630 0.055 Uiso 1 1 calc R
O19 O 0.4288(2) 0.22039(18) 0.34261(11) 0.0210(5) Uani 1 1 d .
O4 O 0.06181(18) 0.30089(16) 0.21410(10) 0.0132(5) Uani 1 1 d .

loop_
_atom_site_aniso_label
_atom_site_aniso_U_11
_atom_site_aniso_U_22
_atom_site_aniso_U_33
_atom_site_aniso_U_23
_atom_site_aniso_U_13
_atom_site_aniso_U_12
Sb1 0.00911(10) 0.01162(11) 0.01374(12) 0.00065(8) 0.00236(8) 0.00392(8)
Sb2 0.00930(10) 0.01204(11) 0.01378(12) 0.00033(8) 0.00174(8) 0.00385(8)
Cu1 0.0138(2) 0.0153(2) 0.0138(2) 0.00205(16) 0.00406(16) 0.00685(16)
Cu2 0.01019(19) 0.0179(2) 0.0158(2) 0.00153(16) 0.00402(16) 0.00618(16)
Cu3 0.01026(19) 0.0165(2) 0.0148(2) 0.00313(16) 0.00260(16) 0.00294(16)
P1 0.0120(4) 0.0161(4) 0.0135(4) 0.0013(3) 0.0027(3) 0.0059(3)
P2 0.0135(4) 0.0142(4) 0.0145(4) 0.0008(3) 0.0025(3) 0.0078(3)
P3 0.0089(4) 0.0154(4) 0.0147(4) 0.0017(3) 0.0028(3) 0.0029(3)
P4 0.0114(4) 0.0166(4) 0.0142(4) 0.0021(3) 0.0049(3) 0.0044(3)
N1 0.0160(14) 0.0160(15) 0.0123(14) -0.0024(11) -0.0004(11) 0.0050(12)
N2 0.0128(14) 0.0141(14) 0.0206(16) -0.0006(11) 0.0048(12) 0.0037(11)
N3 0.0132(13) 0.0123(14) 0.0171(15) -0.0014(11) 0.0022(11) 0.0026(11)
C1 0.0135(16) 0.0151(17) 0.0171(18) 0.0030(13) 0.0078(13) 0.0057(14)
C2 0.0139(16) 0.0159(17) 0.0143(17) 0.0021(13) 0.0017(13) 0.0043(14)
C3 0.0122(16) 0.0237(19) 0.0219(19) 0.0060(15) 0.0063(14) 0.0089(14)
C4 0.0214(18) 0.0162(18) 0.025(2) 0.0056(14) 0.0110(15) 0.0111(15)
C5 0.0183(18) 0.0181(18) 0.027(2) -0.0020(15) 0.0077(15) 0.0044(15)
C6 0.0142(17) 0.0177(18) 0.0228(19) 0.0011(14) 0.0038(14) 0.0049(14)
C7 0.0126(16) 0.0093(16) 0.0224(19) -0.0014(13) 0.0014(14) 0.0044(13)
C8 0.0225(19) 0.023(2) 0.023(2) 0.0015(15) 0.0048(15) 0.0063(16)
C9 0.0223(19) 0.024(2) 0.020(2) -0.0067(15) -0.0033(15) 0.0057(16)
C10 0.0101(16) 0.0120(17) 0.032(2) -0.0045(14) 0.0020(15) 0.0005(13)
C11 0.0148(17) 0.023(2) 0.034(2) -0.0013(16) 0.0109(16) 0.0064(15)
C12 0.0151(17) 0.0199(18) 0.0217(19) -0.0035(14) 0.0028(14) 0.0059(14)
C13 0.0164(16) 0.0147(17) 0.0124(17) 0.0014(13) 0.0009(13) 0.0072(14)
C14 0.0211(18) 0.029(2) 0.022(2) 0.0049(16) 0.0048(15) 0.0063(16)
C15 0.035(2) 0.030(2) 0.0172(19) 0.0015(16) 0.0065(16) 0.0131(17)
C16 0.0181(17) 0.0205(18) 0.0170(19) 0.0005(14) -0.0023(14) 0.0067(15)
C17 0.0175(17) 0.0178(18) 0.0178(18) -0.0013(14) 0.0049(14) 0.0081(14)
C18 0.0258(19) 0.028(2) 0.022(2) 0.0019(15) 0.0073(15) 0.0158(16)
C19 0.0249(19) 0.027(2) 0.0183(19) 0.0009(15) 0.0080(15) 0.0117(16)
C20 0.0246(19) 0.023(2) 0.022(2) -0.0045(15) 0.0044(15) 0.0068(16)
C21 0.0121(16) 0.0144(17) 0.0160(18) 0.0017(13) 0.0024(13) 0.0009(13)
C22 0.0193(18) 0.0125(18) 0.043(2) 0.0056(16) 0.0071(17) 0.0017(15)
C23 0.0109(16) 0.026(2) 0.024(2) 0.0074(15) 0.0027(14) 0.0021(14)
C24 0.0207(19) 0.036(2) 0.023(2) 0.0090(17) 0.0063(16) 0.0008(17)
C25 0.0131(16) 0.0221(18) 0.0145(17) 0.0032(14) 0.0070(13) 0.0050(14)
C26 0.0182(18) 0.032(2) 0.027(2) 0.0095(16) 0.0112(15) 0.0058(16)
C27 0.0266(19) 0.026(2) 0.021(2) 0.0009(15) 0.0109(15) 0.0104(16)
C28 0.0248(19) 0.026(2) 0.0194(19) 0.0051(15) 0.0081(15) 0.0089(16)
C29 0.0177(17) 0.0244(19) 0.0160(18) -0.0004(14) 0.0034(14) 0.0088(15)
C30 0.0243(19) 0.024(2) 0.028(2) -0.0039(16) -0.0016(16) 0.0128(16)
C31 0.034(2) 0.0116(18) 0.027(2) -0.0003(15) -0.0061(17) 0.0090(16)
C32 0.037(2) 0.0207(19) 0.0168(19) 0.0055(15) 0.0054(16) 0.0063(17)
C33 0.0229(18) 0.0182(19) 0.0183(19) 0.0003(14) 0.0032(15) 0.0035(15)
C34 0.0198(18) 0.0223(19) 0.024(2) 0.0007(15) 0.0049(15) 0.0080(15)
C35 0.028(2) 0.035(2) 0.024(2) 0.0057(17) 0.0163(16) 0.0126(17)
C36 0.0163(18) 0.022(2) 0.046(3) 0.0010(17) 0.0147(17) 0.0071(15)
C37 0.0139(17) 0.0203(19) 0.036(2) 0.0037(16) 0.0082(16) 0.0052(15)
C38 0.0156(17) 0.0226(19) 0.0233(19) 0.0039(15) 0.0048(14) 0.0067(15)
C39 0.0168(17) 0.0159(18) 0.0227(19) 0.0063(14) 0.0074(14) 0.0044(14)
C40 0.0166(18) 0.023(2) 0.032(2) 0.0033(16) 0.0014(16) 0.0017(15)
C41 0.0205(19) 0.021(2) 0.027(2) -0.0030(15) -0.0084(16) 0.0023(15)
C42 0.029(2) 0.0158(18) 0.0171(19) -0.0020(14) -0.0016(15) 0.0056(15)
C43 0.0194(18) 0.0173(18) 0.0217(19) 0.0033(14) 0.0042(14) 0.0069(15)
C44 0.037(2) 0.042(3) 0.046(3) -0.007(2) 0.010(2) 0.003(2)
C45 0.055(3) 0.052(3) 0.064(3) 0.028(2) 0.028(2) 0.040(2)
Cl1 0.0141(4) 0.0299(5) 0.0431(6) -0.0158(4) 0.0046(4) -0.0013(4)
Cl2 0.0287(5) 0.0195(5) 0.0555(7) 0.0084(4) 0.0193(5) 0.0147(4)
O1 0.0112(11) 0.0126(11) 0.0151(12) 0.0023(9) 0.0007(9) 0.0035(9)
O2 0.0138(11) 0.0117(11) 0.0147(12) -0.0019(9) 0.0007(9) 0.0079(9)
O3 0.0169(11) 0.0152(12) 0.0121(12) 0.0025(9) 0.0024(9) 0.0050(9)
O5 0.0109(11) 0.0167(12) 0.0111(11) 0.0012(9) 0.0010(9) 0.0054(9)
O6 0.0108(11) 0.0117(11) 0.0157(12) -0.0001(9) 0.0033(9) 0.0036(9)
O7 0.0134(11) 0.0224(13) 0.0163(12) 0.0028(10) 0.0049(9) 0.0092(10)
O8 0.0149(11) 0.0160(12) 0.0127(12) 0.0029(9) 0.0016(9) 0.0053(9)
O9 0.0074(10) 0.0133(12) 0.0168(12) 0.0042(9) 0.0020(9) 0.0027(9)
O10 0.0136(11) 0.0187(12) 0.0153(12) 0.0008(9) 0.0020(9) 0.0028(10)
O11 0.0129(11) 0.0173(12) 0.0205(13) -0.0030(10) 0.0007(9) 0.0078(10)
O12 0.0117(11) 0.0227(13) 0.0164(12) 0.0023(10) 0.0025(9) 0.0017(10)
O13 0.0121(11) 0.0167(12) 0.0167(12) 0.0031(9) 0.0033(9) 0.0053(9)
O14 0.0222(12) 0.0168(12) 0.0160(12) 0.0025(9) 0.0064(10) 0.0092(10)
O15 0.0168(12) 0.0163(12) 0.0158(12) 0.0031(9) 0.0053(9) 0.0078(10)
O16 0.0142(11) 0.0122(12) 0.0191(13) 0.0010(9) 0.0037(9) 0.0047(9)
O17 0.0293(15) 0.0394(18) 0.061(2) 0.0158(15) 0.0200(15) 0.0171(14)
O18 0.0342(16) 0.0379(17) 0.0418(18) 0.0001(14) 0.0196(14) 0.0070(13)
O19 0.0218(12) 0.0210(13) 0.0185(13) -0.0001(10) 0.0072(10) 0.0003(10)
O4 0.0101(10) 0.0134(11) 0.0165(12) -0.0003(9) 0.0029(9) 0.0038(9)

loop_
_atom_type_symbol
_atom_type_description
_atom_type_scat_dispersion_real
_atom_type_scat_dispersion_imag
_atom_type_scat_source
C C 0.0033 0.0016 'International Tables Vol C Tables 4.2.6.8 and 6.1.1.4'
H H 0.0000 0.0000 'International Tables Vol C Tables 4.2.6.8 and 6.1.1.4'
N N 0.0061 0.0033 'International Tables Vol C Tables 4.2.6.8 and 6.1.1.4'
O O 0.0106 0.0060 'International Tables Vol C Tables 4.2.6.8 and 6.1.1.4'
P P 0.1023 0.0942 'International Tables Vol C Tables 4.2.6.8 and 6.1.1.4'
Cl Cl 0.1484 0.1585 'International Tables Vol C Tables 4.2.6.8 and 6.1.1.4'
Cu Cu 0.3201 1.2651 'International Tables Vol C Tables 4.2.6.8 and 6.1.1.4'
Sb Sb -0.5866 1.5461 'International Tables Vol C Tables 4.2.6.8 and 6.1.1.4'

loop_
_geom_angle_atom_site_label_1
_geom_angle_atom_site_label_2
_geom_angle_atom_site_label_3
_geom_angle
O4 Sb1 O9 169.06(8)
O4 Sb1 O5 92.23(8)
O9 Sb1 O5 87.92(8)
O4 Sb1 O6 79.20(8)
O9 Sb1 O6 89.87(8)
O5 Sb1 O6 89.19(8)
O4 Sb1 O8 91.41(8)
O9 Sb1 O8 87.18(8)
O5 Sb1 O8 172.13(8)
O6 Sb1 O8 84.64(8)
O4 Sb1 C1 97.94(10)
O9 Sb1 C1 92.90(10)
O5 Sb1 C1 96.76(10)
O6 Sb1 C1 173.52(10)
O8 Sb1 C1 89.64(10)
O4 Sb1 Sb2 38.96(6)
O9 Sb1 Sb2 130.17(6)
O5 Sb1 Sb2 96.19(6)
O6 Sb1 Sb2 40.82(6)
O8 Sb1 Sb2 82.32(6)
C1 Sb1 Sb2 135.32(8)
O4 Sb2 O2 167.07(8)
O4 Sb2 O1 91.21(9)
O2 Sb2 O1 90.50(8)
O4 Sb2 O6 79.03(8)
O2 Sb2 O6 88.14(8)
O1 Sb2 O6 90.54(8)
O4 Sb2 O3 91.22(9)
O2 Sb2 O3 86.06(8)
O1 Sb2 O3 174.56(8)
O6 Sb2 O3 85.14(8)
O4 Sb2 C7 100.46(10)
O2 Sb2 C7 92.16(10)
O1 Sb2 C7 94.92(11)
O6 Sb2 C7 174.52(11)
O3 Sb2 C7 89.42(11)
O4 Sb2 Sb1 39.03(6)
O2 Sb2 Sb1 128.04(6)
O1 Sb2 Sb1 96.36(6)
O6 Sb2 Sb1 40.57(6)
O3 Sb2 Sb1 82.51(6)
C7 Sb2 Sb1 137.93(8)
O14 Cu1 O15 174.70(9)
O14 Cu1 O1 89.86(9)
O15 Cu1 O1 91.77(9)
O14 Cu1 N1 89.01(10)
O15 Cu1 N1 88.37(10)
O1 Cu1 N1 168.35(9)
N2 Cu2 O6 176.24(10)
N2 Cu2 O7 93.16(10)
O6 Cu2 O7 89.92(8)
N2 Cu2 O11 88.69(10)
O6 Cu2 O11 91.07(8)
O7 Cu2 O11 128.77(9)
N2 Cu2 O16 89.05(9)
O6 Cu2 O16 87.31(8)
O7 Cu2 O16 130.73(9)
O11 Cu2 O16 100.47(8)
O12 Cu3 O10 165.67(9)
O12 Cu3 O5 91.00(9)
O10 Cu3 O5 90.49(9)
O12 Cu3 N3 89.13(10)
O10 Cu3 N3 87.42(10)
O5 Cu3 N3 171.93(9)
O7 P1 O3 112.35(12)
O7 P1 O8 112.98(12)
O3 P1 O8 108.41(12)
O7 P1 C13 110.30(13)
O3 P1 C13 105.48(13)
O8 P1 C13 106.90(13)
O16 P2 O15 113.41(12)
O16 P2 O2 109.94(12)
O15 P2 O2 110.51(12)
O16 P2 C17 110.50(13)
O15 P2 C17 108.53(14)
O2 P2 C17 103.48(13)
O11 P3 O10 113.65(13)
O11 P3 O9 111.02(12)
O10 P3 O9 110.08(12)
O11 P3 C21 110.89(14)
O10 P3 C21 108.14(14)
O9 P3 C21 102.43(13)
O12 P4 O13 111.17(12)
O12 P4 O14 112.70(12)
O13 P4 O14 110.66(12)
O12 P4 C25 106.65(14)
O13 P4 C25 108.47(13)
O14 P4 C25 106.92(14)
C29 N1 C33 118.2(3)
C29 N1 Cu1 120.7(2)
C33 N1 Cu1 121.0(2)
C34 N2 C38 118.4(3)
C34 N2 Cu2 124.3(2)
C38 N2 Cu2 117.2(2)
C43 N3 C39 117.7(3)
C43 N3 Cu3 122.1(2)
C39 N3 Cu3 120.3(2)
C6 C1 C2 118.8(3)
C6 C1 Sb1 121.2(2)
C2 C1 Sb1 120.0(2)
C3 C2 C1 121.1(3)
C3 C2 H2 119.4
C1 C2 H2 119.4
C2 C3 C4 118.7(3)
C2 C3 H3 120.7
C4 C3 H3 120.7
C5 C4 C3 121.5(3)
C5 C4 Cl2 119.4(3)
C3 C4 Cl2 119.1(2)
C4 C5 C6 119.0(3)
C4 C5 H5 120.5
C6 C5 H5 120.5
C1 C6 C5 120.9(3)
C1 C6 H6 119.5
C5 C6 H6 119.5
C8 C7 C12 119.4(3)
C8 C7 Sb2 119.9(2)
C12 C7 Sb2 120.7(2)
C7 C8 C9 120.7(3)
C7 C8 H8 119.6
C9 C8 H8 119.6
C10 C9 C8 118.7(3)
C10 C9 H9 120.7
C8 C9 H9 120.7
C9 C10 C11 122.1(3)
C9 C10 Cl1 118.5(3)
C11 C10 Cl1 119.3(3)
C12 C11 C10 118.3(3)
C12 C11 H11 120.8
C10 C11 H11 120.8
C11 C12 C7 120.7(3)
C11 C12 H12 119.7
C7 C12 H12 119.7
C16 C13 C15 109.9(3)
C16 C13 C14 110.1(3)
C15 C13 C14 110.3(3)
C16 C13 P1 109.1(2)
C15 C13 P1 108.6(2)
C14 C13 P1 108.8(2)
C13 C14 H14A 109.5
C13 C14 H14B 109.5
H14A C14 H14B 109.5
C13 C14 H14C 109.5
H14A C14 H14C 109.5
H14B C14 H14C 109.5
C13 C15 H15A 109.5
C13 C15 H15B 109.5
H15A C15 H15B 109.5
C13 C15 H15C 109.5
H15A C15 H15C 109.5
H15B C15 H15C 109.5
C13 C16 H16A 109.5
C13 C16 H16B 109.5
H16A C16 H16B 109.5
C13 C16 H16C 109.5
H16A C16 H16C 109.5
H16B C16 H16C 109.5
C19 C17 C20 110.0(3)
C19 C17 C18 110.3(3)
C20 C17 C18 108.7(3)
C19 C17 P2 109.0(2)
C20 C17 P2 109.9(2)
C18 C17 P2 108.9(2)
C17 C18 H18A 109.5
C17 C18 H18B 109.5
H18A C18 H18B 109.5
C17 C18 H18C 109.5
H18A C18 H18C 109.5
H18B C18 H18C 109.5
C17 C19 H19A 109.5
C17 C19 H19B 109.5
H19A C19 H19B 109.5
C17 C19 H19C 109.5
H19A C19 H19C 109.5
H19B C19 H19C 109.5
C17 C20 H20A 109.5
C17 C20 H20B 109.5
H20A C20 H20B 109.5
C17 C20 H20C 109.5
H20A C20 H20C 109.5
H20B C20 H20C 109.5
C24 C21 C22 110.5(3)
C24 C21 C23 109.6(3)
C22 C21 C23 109.6(3)
C24 C21 P3 109.4(2)
C22 C21 P3 110.0(2)
C23 C21 P3 107.6(2)
C21 C22 H22A 109.5
C21 C22 H22B 109.5
H22A C22 H22B 109.5
C21 C22 H22C 109.5
H22A C22 H22C 109.5
H22B C22 H22C 109.5
C21 C23 H23A 109.5
C21 C23 H23B 109.5
H23A C23 H23B 109.5
C21 C23 H23C 109.5
H23A C23 H23C 109.5
H23B C23 H23C 109.5
C21 C24 H24A 109.5
C21 C24 H24B 109.5
H24A C24 H24B 109.5
C21 C24 H24C 109.5
H24A C24 H24C 109.5
H24B C24 H24C 109.5
C26 C25 C27 110.3(3)
C26 C25 C28 109.8(3)
C27 C25 C28 109.3(3)
C26 C25 P4 109.7(2)
C27 C25 P4 109.5(2)
C28 C25 P4 108.3(2)
C25 C26 H26A 109.5
C25 C26 H26B 109.5
H26A C26 H26B 109.5
C25 C26 H26C 109.5
H26A C26 H26C 109.5
H26B C26 H26C 109.5
C25 C27 H27A 109.5
C25 C27 H27B 109.5
H27A C27 H27B 109.5
C25 C27 H27C 109.5
H27A C27 H27C 109.5
H27B C27 H27C 109.5
C25 C28 H28A 109.5
C25 C28 H28B 109.5
H28A C28 H28B 109.5
C25 C28 H28C 109.5
H28A C28 H28C 109.5
H28B C28 H28C 109.5
N1 C29 C30 122.4(3)
N1 C29 H29 118.8
C30 C29 H29 118.8
C31 C30 C29 119.9(3)
C31 C30 H30 120.1
C29 C30 H30 120.1
C30 C31 C32 118.3(3)
C30 C31 H31 120.9
C32 C31 H31 120.9
C31 C32 C33 118.9(3)
C31 C32 H32 120.6
C33 C32 H32 120.6
N1 C33 C32 122.4(3)
N1 C33 H33 118.8
C32 C33 H33 118.8
N2 C34 C35 122.3(3)
N2 C34 H34 118.8
C35 C34 H34 118.8
C34 C35 C36 118.4(3)
C34 C35 H35 120.8
C36 C35 H35 120.8
C37 C36 C35 119.6(3)
C37 C36 H36 120.2
C35 C36 H36 120.2
C36 C37 C38 118.4(3)
C36 C37 H37 120.8
C38 C37 H37 120.8
N2 C38 C37 122.8(3)
N2 C38 H38 118.6
C37 C38 H38 118.6
N3 C39 C40 122.5(3)
N3 C39 H39 118.8
C40 C39 H39 118.8
C41 C40 C39 119.0(3)
C41 C40 H40 120.5
C39 C40 H40 120.5
C40 C41 C42 119.5(3)
C40 C41 H41 120.3
C42 C41 H41 120.3
C43 C42 C41 118.1(3)
C43 C42 H42 120.9
C41 C42 H42 120.9
N3 C43 C42 123.2(3)
N3 C43 H43 118.4
C42 C43 H43 118.4
O18 C44 H44A 109.5
O18 C44 H44B 109.5
H44A C44 H44B 109.5
O18 C44 H44C 109.5
H44A C44 H44C 109.5
H44B C44 H44C 109.5
O17 C45 H45A 109.5
O17 C45 H45B 109.5
H45A C45 H45B 109.5
O17 C45 H45C 109.5
H45A C45 H45C 109.5
H45B C45 H45C 109.5
Sb2 O1 Cu1 137.63(11)
P2 O2 Sb2 127.94(12)
P1 O3 Sb2 122.25(12)
Sb1 O5 Cu3 134.97(10)
Cu2 O6 Sb1 124.88(10)
Cu2 O6 Sb2 124.68(10)
Sb1 O6 Sb2 98.61(8)
P1 O7 Cu2 119.15(12)
P1 O8 Sb1 122.54(12)
P3 O9 Sb1 129.11(12)
P3 O10 Cu3 124.99(13)
P3 O11 Cu2 126.13(12)
P4 O12 Cu3 130.59(14)
P4 O14 Cu1 128.94(13)
P2 O15 Cu1 127.76(13)
P2 O16 Cu2 123.11(12)
C45 O17 H17 109.5
C44 O18 H18 109.5
Sb2 O4 Sb1 102.02(9)

loop_
_geom_bond_atom_site_label_1
_geom_bond_atom_site_label_2
_geom_bond_distance
Sb1 O4 1.973(2)
Sb1 O9 1.9778(19)
Sb1 O5 2.011(2)
Sb1 O6 2.017(2)
Sb1 O8 2.045(2)
Sb1 C1 2.112(3)
Sb1 Sb2 3.0654(3)
Sb2 O4 1.971(2)
Sb2 O2 1.987(2)
Sb2 O1 2.004(2)
Sb2 O6 2.0267(19)
Sb2 O3 2.040(2)
Sb2 C7 2.110(3)
Cu1 O14 1.916(2)
Cu1 O15 1.919(2)
Cu1 O1 2.005(2)
Cu1 N1 2.028(3)
Cu2 N2 1.979(3)
Cu2 O6 1.981(2)
Cu2 O7 1.997(2)
Cu2 O11 2.050(2)
Cu2 O16 2.110(2)
Cu3 O12 1.917(2)
Cu3 O10 1.933(2)
Cu3 O5 2.018(2)
Cu3 N3 2.026(3)
P1 O7 1.514(2)
P1 O3 1.556(2)
P1 O8 1.559(2)
P1 C13 1.807(3)
P2 O16 1.511(2)
P2 O15 1.521(2)
P2 O2 1.565(2)
P2 C17 1.818(3)
P3 O11 1.500(2)
P3 O10 1.518(2)
P3 O9 1.573(2)
P3 C21 1.815(3)
P4 O12 1.529(2)
P4 O13 1.535(2)
P4 O14 1.535(2)
P4 C25 1.822(3)
N1 C29 1.335(4)
N1 C33 1.340(4)
N2 C34 1.330(4)
N2 C38 1.338(4)
N3 C43 1.336(4)
N3 C39 1.346(4)
C1 C6 1.378(4)
C1 C2 1.390(4)
C2 C3 1.375(4)
C2 H2 0.9500
C3 C4 1.380(5)
C3 H3 0.9500
C4 C5 1.374(4)
C4 Cl2 1.748(3)
C5 C6 1.381(5)
C5 H5 0.9500
C6 H6 0.9500
C7 C8 1.381(4)
C7 C12 1.389(4)
C8 C9 1.384(5)
C8 H8 0.9500
C9 C10 1.373(5)
C9 H9 0.9500
C10 C11 1.383(5)
C10 Cl1 1.748(3)
C11 C12 1.382(4)
C11 H11 0.9500
C12 H12 0.9500
C13 C16 1.532(4)
C13 C15 1.534(4)
C13 C14 1.536(4)
C14 H14A 0.9800
C14 H14B 0.9800
C14 H14C 0.9800
C15 H15A 0.9800
C15 H15B 0.9800
C15 H15C 0.9800
C16 H16A 0.9800
C16 H16B 0.9800
C16 H16C 0.9800
C17 C19 1.529(4)
C17 C20 1.535(4)
C17 C18 1.542(4)
C18 H18A 0.9800
C18 H18B 0.9800
C18 H18C 0.9800
C19 H19A 0.9800
C19 H19B 0.9800
C19 H19C 0.9800
C20 H20A 0.9800
C20 H20B 0.9800
C20 H20C 0.9800
C21 C24 1.530(5)
C21 C22 1.530(4)
C21 C23 1.542(4)
C22 H22A 0.9800
C22 H22B 0.9800
C22 H22C 0.9800
C23 H23A 0.9800
C23 H23B 0.9800
C23 H23C 0.9800
C24 H24A 0.9800
C24 H24B 0.9800
C24 H24C 0.9800
C25 C26 1.530(4)
C25 C27 1.536(5)
C25 C28 1.554(4)
C26 H26A 0.9800
C26 H26B 0.9800
C26 H26C 0.9800
C27 H27A 0.9800
C27 H27B 0.9800
C27 H27C 0.9800
C28 H28A 0.9800
C28 H28B 0.9800
C28 H28C 0.9800
C29 C30 1.383(5)
C29 H29 0.9500
C30 C31 1.370(5)
C30 H30 0.9500
C31 C32 1.386(5)
C31 H31 0.9500
C32 C33 1.392(5)
C32 H32 0.9500
C33 H33 0.9500
C34 C35 1.381(5)
C34 H34 0.9500
C35 C36 1.382(5)
C35 H35 0.9500
C36 C37 1.368(5)
C36 H36 0.9500
C37 C38 1.373(4)
C37 H37 0.9500
C38 H38 0.9500
C39 C40 1.375(5)
C39 H39 0.9500
C40 C41 1.365(5)
C40 H40 0.9500
C41 C42 1.386(5)
C41 H41 0.9500
C42 C43 1.373(4)
C42 H42 0.9500
C43 H43 0.9500
C44 O18 1.416(5)
C44 H44A 0.9800
C44 H44B 0.9800
C44 H44C 0.9800
C45 O17 1.387(5)
C45 H45A 0.9800
C45 H45B 0.9800
C45 H45C 0.9800
O17 H17 0.8400
O18 H18 0.8400

loop_
_geom_hbond_atom_site_label_D
_geom_hbond_atom_site_label_H
_geom_hbond_atom_site_label_A
_geom_hbond_distance_DH
_geom_hbond_distance_HA
_geom_hbond_distance_DA
_geom_hbond_angle_DHA
O17 H17 O18 0.84 2.65 2.712(4) 85.2

loop_
_geom_torsion_atom_site_label_1
_geom_torsion_atom_site_label_2
_geom_torsion_atom_site_label_3
_geom_torsion_atom_site_label_4
_geom_torsion
O9 Sb1 Sb2 O4 178.39(13)
O5 Sb1 Sb2 O4 85.88(11)
O6 Sb1 Sb2 O4 167.41(13)
O8 Sb1 Sb2 O4 -101.91(11)
C1 Sb1 Sb2 O4 -20.27(15)
O4 Sb1 Sb2 O2 -179.68(12)
O9 Sb1 Sb2 O2 -1.29(11)
O5 Sb1 Sb2 O2 -93.80(9)
O6 Sb1 Sb2 O2 -12.27(11)
O8 Sb1 Sb2 O2 78.41(10)
C1 Sb1 Sb2 O2 160.05(14)
O4 Sb1 Sb2 O1 -84.04(11)
O9 Sb1 Sb2 O1 94.35(10)
O5 Sb1 Sb2 O1 1.84(8)
O6 Sb1 Sb2 O1 83.37(11)
O8 Sb1 Sb2 O1 174.06(8)
C1 Sb1 Sb2 O1 -104.30(13)
O4 Sb1 Sb2 O6 -167.41(13)
O9 Sb1 Sb2 O6 10.98(12)
O5 Sb1 Sb2 O6 -81.53(11)
O8 Sb1 Sb2 O6 90.68(11)
C1 Sb1 Sb2 O6 172.32(15)
O4 Sb1 Sb2 O3 101.32(11)
O9 Sb1 Sb2 O3 -80.29(10)
O5 Sb1 Sb2 O3 -172.80(8)
O6 Sb1 Sb2 O3 -91.27(11)
O8 Sb1 Sb2 O3 -0.59(8)
C1 Sb1 Sb2 O3 81.05(13)
O4 Sb1 Sb2 C7 20.57(16)
O9 Sb1 Sb2 C7 -161.04(15)
O5 Sb1 Sb2 C7 106.45(15)
O6 Sb1 Sb2 C7 -172.02(16)
O8 Sb1 Sb2 C7 -81.33(15)
C1 Sb1 Sb2 C7 0.31(18)
O14 Cu1 N1 C29 -154.3(2)
O15 Cu1 N1 C29 30.3(2)
O1 Cu1 N1 C29 121.2(5)
O14 Cu1 N1 C33 22.2(2)
O15 Cu1 N1 C33 -153.2(2)
O1 Cu1 N1 C33 -62.3(6)
O6 Cu2 N2 C34 135.7(14)
O7 Cu2 N2 C34 -9.3(3)
O11 Cu2 N2 C34 -138.0(3)
O16 Cu2 N2 C34 121.5(3)
O6 Cu2 N2 C38 -40.8(16)
O7 Cu2 N2 C38 174.3(2)
O11 Cu2 N2 C38 45.5(2)
O16 Cu2 N2 C38 -55.0(2)
O12 Cu3 N3 C43 -32.7(2)
O10 Cu3 N3 C43 133.4(2)
O5 Cu3 N3 C43 58.3(8)
O12 Cu3 N3 C39 147.7(2)
O10 Cu3 N3 C39 -46.2(2)
O5 Cu3 N3 C39 -121.4(6)
O4 Sb1 C1 C6 156.9(3)
O9 Sb1 C1 C6 -24.6(3)
O5 Sb1 C1 C6 63.7(3)
O6 Sb1 C1 C6 -139.7(8)
O8 Sb1 C1 C6 -111.7(3)
Sb2 Sb1 C1 C6 169.6(2)
O4 Sb1 C1 C2 -24.0(3)
O9 Sb1 C1 C2 154.6(3)
O5 Sb1 C1 C2 -117.2(2)
O6 Sb1 C1 C2 39.4(10)
O8 Sb1 C1 C2 67.4(3)
Sb2 Sb1 C1 C2 -11.3(3)
C6 C1 C2 C3 0.3(5)
Sb1 C1 C2 C3 -178.9(2)
C1 C2 C3 C4 0.1(5)
C2 C3 C4 C5 -0.6(5)
C2 C3 C4 Cl2 177.8(2)
C3 C4 C5 C6 0.7(5)
Cl2 C4 C5 C6 -177.7(3)
C2 C1 C6 C5 -0.1(5)
Sb1 C1 C6 C5 179.0(2)
C4 C5 C6 C1 -0.3(5)
O4 Sb2 C7 C8 114.3(3)
O2 Sb2 C7 C8 -62.8(3)
O1 Sb2 C7 C8 -153.5(3)
O6 Sb2 C7 C8 30.2(12)
O3 Sb2 C7 C8 23.2(3)
Sb1 Sb2 C7 C8 101.3(3)
O4 Sb2 C7 C12 -68.2(3)
O2 Sb2 C7 C12 114.6(3)
O1 Sb2 C7 C12 23.9(3)
O6 Sb2 C7 C12 -152.4(9)
O3 Sb2 C7 C12 -159.3(3)
Sb1 Sb2 C7 C12 -81.2(3)
C12 C7 C8 C9 -1.0(5)
Sb2 C7 C8 C9 176.5(3)
C7 C8 C9 C10 0.5(5)
C8 C9 C10 C11 -0.3(5)
C8 C9 C10 Cl1 -177.6(3)
C9 C10 C11 C12 0.6(5)
Cl1 C10 C11 C12 177.9(3)
C10 C11 C12 C7 -1.0(5)
C8 C7 C12 C11 1.2(5)
Sb2 C7 C12 C11 -176.3(2)
O7 P1 C13 C16 175.0(2)
O3 P1 C13 C16 53.4(2)
O8 P1 C13 C16 -61.8(2)
O7 P1 C13 C15 55.2(2)
O3 P1 C13 C15 -66.4(2)
O8 P1 C13 C15 178.4(2)
O7 P1 C13 C14 -64.9(2)
O3 P1 C13 C14 173.6(2)
O8 P1 C13 C14 58.3(2)
O16 P2 C17 C19 -37.9(3)
O15 P2 C17 C19 -162.8(2)
O2 P2 C17 C19 79.7(2)
O16 P2 C17 C20 -158.5(2)
O15 P2 C17 C20 76.5(2)
O2 P2 C17 C20 -40.9(3)
O16 P2 C17 C18 82.4(2)
O15 P2 C17 C18 -42.5(3)
O2 P2 C17 C18 -159.9(2)
O11 P3 C21 C24 54.2(3)
O10 P3 C21 C24 179.5(2)
O9 P3 C21 C24 -64.3(2)
O11 P3 C21 C22 175.8(2)
O10 P3 C21 C22 -58.9(3)
O9 P3 C21 C22 57.3(2)
O11 P3 C21 C23 -64.8(2)
O10 P3 C21 C23 60.4(2)
O9 P3 C21 C23 176.7(2)
O12 P4 C25 C26 175.3(2)
O13 P4 C25 C26 55.5(3)
O14 P4 C25 C26 -63.9(2)
O12 P4 C25 C27 54.2(2)
O13 P4 C25 C27 -65.6(2)
O14 P4 C25 C27 175.0(2)
O12 P4 C25 C28 -64.9(2)
O13 P4 C25 C28 175.3(2)
O14 P4 C25 C28 55.9(2)
C33 N1 C29 C30 -1.2(5)
Cu1 N1 C29 C30 175.4(2)
N1 C29 C30 C31 0.0(5)
C29 C30 C31 C32 1.6(5)
C30 C31 C32 C33 -1.9(5)
C29 N1 C33 C32 0.9(5)
Cu1 N1 C33 C32 -175.7(3)
C31 C32 C33 N1 0.7(5)
C38 N2 C34 C35 1.0(5)
Cu2 N2 C34 C35 -175.4(3)
N2 C34 C35 C36 -1.0(5)
C34 C35 C36 C37 0.3(5)
C35 C36 C37 C38 0.3(5)
C34 N2 C38 C37 -0.3(5)
Cu2 N2 C38 C37 176.4(3)
C36 C37 C38 N2 -0.4(5)
C43 N3 C39 C40 0.8(5)
Cu3 N3 C39 C40 -179.6(2)
N3 C39 C40 C41 -1.8(5)
C39 C40 C41 C42 1.1(5)
C40 C41 C42 C43 0.5(5)
C39 N3 C43 C42 1.0(5)
Cu3 N3 C43 C42 -178.7(2)
C41 C42 C43 N3 -1.6(5)
O4 Sb2 O1 Cu1 -142.73(16)
O2 Sb2 O1 Cu1 24.45(16)
O6 Sb2 O1 Cu1 -63.70(16)
O3 Sb2 O1 Cu1 -26.2(10)
C7 Sb2 O1 Cu1 116.66(17)
Sb1 Sb2 O1 Cu1 -103.95(15)
O14 Cu1 O1 Sb2 158.83(16)
O15 Cu1 O1 Sb2 -26.21(16)
N1 Cu1 O1 Sb2 -116.8(4)
O16 P2 O2 Sb2 -63.69(18)
O15 P2 O2 Sb2 62.25(18)
C17 P2 O2 Sb2 178.27(16)
O4 Sb2 O2 P2 58.3(5)
O1 Sb2 O2 P2 -39.30(16)
O6 Sb2 O2 P2 51.23(16)
O3 Sb2 O2 P2 136.49(16)
C7 Sb2 O2 P2 -134.24(17)
Sb1 Sb2 O2 P2 59.18(18)
O7 P1 O3 Sb2 72.99(17)
O8 P1 O3 Sb2 -52.59(17)
C13 P1 O3 Sb2 -166.80(14)
O4 Sb2 O3 P1 66.59(15)
O2 Sb2 O3 P1 -100.75(15)
O1 Sb2 O3 P1 -49.9(10)
O6 Sb2 O3 P1 -12.29(14)
C7 Sb2 O3 P1 167.04(16)
Sb1 Sb2 O3 P1 28.45(13)
O4 Sb1 O5 Cu3 130.28(15)
O9 Sb1 O5 Cu3 -38.78(15)
O6 Sb1 O5 Cu3 51.12(15)
O8 Sb1 O5 Cu3 12.8(7)
C1 Sb1 O5 Cu3 -131.46(16)
Sb2 Sb1 O5 Cu3 91.40(14)
O12 Cu3 O5 Sb1 -152.03(16)
O10 Cu3 O5 Sb1 42.22(16)
N3 Cu3 O5 Sb1 117.1(6)
N2 Cu2 O6 Sb1 146.6(14)
O7 Cu2 O6 Sb1 -68.47(13)
O11 Cu2 O6 Sb1 60.31(13)
O16 Cu2 O6 Sb1 160.74(13)
N2 Cu2 O6 Sb2 -78.7(15)
O7 Cu2 O6 Sb2 66.29(13)
O11 Cu2 O6 Sb2 -164.94(13)
O16 Cu2 O6 Sb2 -64.50(12)
O4 Sb1 O6 Cu2 151.82(14)
O9 Sb1 O6 Cu2 -27.83(13)
O5 Sb1 O6 Cu2 -115.75(13)
O8 Sb1 O6 Cu2 59.35(12)
C1 Sb1 O6 Cu2 87.5(9)
Sb2 Sb1 O6 Cu2 143.80(17)
O4 Sb1 O6 Sb2 8.02(8)
O9 Sb1 O6 Sb2 -171.63(9)
O5 Sb1 O6 Sb2 100.45(9)
O8 Sb1 O6 Sb2 -84.45(9)
C1 Sb1 O6 Sb2 -56.3(9)
O4 Sb2 O6 Cu2 -151.94(14)
O2 Sb2 O6 Cu2 26.46(13)
O1 Sb2 O6 Cu2 116.94(13)
O3 Sb2 O6 Cu2 -59.74(13)
C7 Sb2 O6 Cu2 -66.7(11)
Sb1 Sb2 O6 Cu2 -143.90(17)
O4 Sb2 O6 Sb1 -8.04(8)
O2 Sb2 O6 Sb1 170.36(9)
O1 Sb2 O6 Sb1 -99.16(9)
O3 Sb2 O6 Sb1 84.16(9)
C7 Sb2 O6 Sb1 77.2(11)
O3 P1 O7 Cu2 -63.30(17)
O8 P1 O7 Cu2 59.76(17)
C13 P1 O7 Cu2 179.33(14)
N2 Cu2 O7 P1 179.48(15)
O6 Cu2 O7 P1 1.64(15)
O11 Cu2 O7 P1 -89.66(16)
O16 Cu2 O7 P1 88.01(16)
O7 P1 O8 Sb1 -73.39(16)
O3 P1 O8 Sb1 51.82(16)
C13 P1 O8 Sb1 165.09(14)
O4 Sb1 O8 P1 -65.11(14)
O9 Sb1 O8 P1 104.04(14)
O5 Sb1 O8 P1 52.5(7)
O6 Sb1 O8 P1 13.90(13)
C1 Sb1 O8 P1 -163.04(15)
Sb2 Sb1 O8 P1 -27.13(12)
O11 P3 O9 Sb1 62.92(19)
O10 P3 O9 Sb1 -63.82(19)
C21 P3 O9 Sb1 -178.66(16)
O4 Sb1 O9 P3 -46.1(5)
O5 Sb1 O9 P3 44.95(16)
O6 Sb1 O9 P3 -44.25(16)
O8 Sb1 O9 P3 -128.89(16)
C1 Sb1 O9 P3 141.62(17)
Sb2 Sb1 O9 P3 -51.40(19)
O11 P3 O10 Cu3 -58.54(18)
O9 P3 O10 Cu3 66.71(18)
C21 P3 O10 Cu3 177.87(15)
O12 Cu3 O10 P3 -147.5(3)
O5 Cu3 O10 P3 -51.49(16)
N3 Cu3 O10 P3 136.31(17)
O10 P3 O11 Cu2 121.62(16)
O9 P3 O11 Cu2 -3.1(2)
C21 P3 O11 Cu2 -116.30(17)
N2 Cu2 O11 P3 138.80(17)
O6 Cu2 O11 P3 -44.95(17)
O7 Cu2 O11 P3 45.8(2)
O16 Cu2 O11 P3 -132.41(16)
O13 P4 O12 Cu3 -44.9(2)
O14 P4 O12 Cu3 80.0(2)
C25 P4 O12 Cu3 -162.99(17)
O10 Cu3 O12 P4 137.0(3)
O5 Cu3 O12 P4 41.08(18)
N3 Cu3 O12 P4 -146.99(18)
O12 P4 O14 Cu1 -71.16(19)
O13 P4 O14 Cu1 54.02(19)
C25 P4 O14 Cu1 171.96(16)
O15 Cu1 O14 P4 -151.8(9)
O1 Cu1 O14 P4 -43.87(17)
N1 Cu1 O14 P4 147.73(17)
O16 P2 O15 Cu1 58.07(19)
O2 P2 O15 Cu1 -65.89(18)
C17 P2 O15 Cu1 -178.72(15)
O14 Cu1 O15 P2 152.5(9)
O1 Cu1 O15 P2 44.63(16)
N1 Cu1 O15 P2 -147.02(16)
O15 P2 O16 Cu2 -131.18(14)
O2 P2 O16 Cu2 -6.91(18)
C17 P2 O16 Cu2 106.70(17)
N2 Cu2 O16 P2 -124.69(16)
O6 Cu2 O16 P2 56.23(15)
O7 Cu2 O16 P2 -31.3(2)
O11 Cu2 O16 P2 146.82(14)
O2 Sb2 O4 Sb1 1.1(4)
O1 Sb2 O4 Sb1 98.62(9)
O6 Sb2 O4 Sb1 8.30(9)
O3 Sb2 O4 Sb1 -76.51(10)
C7 Sb2 O4 Sb1 -166.15(11)
O9 Sb1 O4 Sb2 -6.5(5)
O5 Sb1 O4 Sb2 -97.09(9)
O6 Sb1 O4 Sb2 -8.34(9)
O8 Sb1 O4 Sb2 75.93(10)
C1 Sb1 O4 Sb2 165.76(11)
